data_7717704
loop_
_publ_author_name
'Bai, Yong-Ju'
'Qi, Jun-Chao'
'Hou, Ya-Ru'
'Xia, Zhang-Tian'
'Shen, Xin'
'Peng, Hang'
'Lu, Yan-Zi'
'Qin, Yan'
'Lv, Hui-Peng'
'Liao, Wei-Qiang'

_publ_section_title
;
 An organic-inorganic hybrid ferroelastic with a near-room-temperature
 phase transition.
;
_journal_name_full 'Dalton transactions (Cambridge, England : 2003)'
_journal_paper_doi 10.1039/d4dt03193h
_journal_year 2024
_chemical_formula_moiety 'C16 H28 N4 O2, Br4 Zn'
_chemical_formula_sum 'C16 H28 Br4 N4 O2 Zn'
_chemical_formula_weight 693.43
_space_group_crystal_system triclinic
_space_group_IT_number 2
_space_group_name_Hall '-P 1'
_space_group_name_H-M_alt 'P -1'
_atom_sites_solution_hydrogens geom
_atom_sites_solution_primary iterative
_audit_creation_date 2024-11-11
_audit_creation_method
;
Olex2 1.5
(compiled 2023.03.06 svn.rbb2c1857 for OlexSys, GUI svn.r6748)
;
_audit_update_record
;
2024-11-12 deposited with the CCDC.	2024-12-17 downloaded from the CCDC.
;
_cell_angle_alpha 70.636(2)
_cell_angle_beta 86.5060(10)
_cell_angle_gamma 89.6140(10)
_cell_formula_units_Z 8
_cell_length_a 10.1213(2)
_cell_length_b 20.2424(3)
_cell_length_c 25.7250(5)
_cell_measurement_reflns_used 41903
_cell_measurement_temperature 233.14
_cell_measurement_theta_max 73.9040
_cell_measurement_theta_min 2.3070
_cell_volume 4962.62(17)
_computing_molecular_graphics 'Olex2 1.5 (Dolomanov et al., 2009)'
_computing_publication_material 'Olex2 1.5 (Dolomanov et al., 2009)'
_computing_structure_refinement 'SHELXL 2018/3 (Sheldrick, 2015)'
_computing_structure_solution 'olex2.solve 1.5 (Bourhis et al., 2015)'
_diffrn_ambient_temperature 233.14
_diffrn_detector_area_resol_mean 10.0000
_diffrn_measured_fraction_theta_full 0.997
_diffrn_measured_fraction_theta_max 0.997
_diffrn_measurement_device_type 'multiwire proportional'
_diffrn_measurement_method 'phi and omega scans'
_diffrn_radiation_monochromator graphite
_diffrn_radiation_type CuK\a
_diffrn_radiation_wavelength 1.54178
_diffrn_reflns_av_R_equivalents 0.0874
_diffrn_reflns_av_unetI/netI 0.0479
_diffrn_reflns_Laue_measured_fraction_full 0.997
_diffrn_reflns_Laue_measured_fraction_max 0.997
_diffrn_reflns_limit_h_max 12
_diffrn_reflns_limit_h_min -12
_diffrn_reflns_limit_k_max 24
_diffrn_reflns_limit_k_min -23
_diffrn_reflns_limit_l_max 30
_diffrn_reflns_limit_l_min -30
_diffrn_reflns_number 84491
_diffrn_reflns_point_group_measured_fraction_full 0.997
_diffrn_reflns_point_group_measured_fraction_max 0.997
_diffrn_reflns_theta_full 66.594
_diffrn_reflns_theta_max 66.594
_diffrn_reflns_theta_min 1.824
_diffrn_source 'Rigaku (Cu) X-ray Source'
_exptl_absorpt_coefficient_mu 9.067
_exptl_absorpt_correction_type none
_exptl_crystal_colour 'clear yellowish white'
_exptl_crystal_colour_lustre clear
_exptl_crystal_colour_modifier yellowish
_exptl_crystal_colour_primary white
_exptl_crystal_density_diffrn 1.856
_exptl_crystal_description needle
_exptl_crystal_F_000 2704
_exptl_crystal_size_max 0.2
_exptl_crystal_size_mid 0.1
_exptl_crystal_size_min 0.1
_refine_diff_density_max 1.988
_refine_diff_density_min -1.567
_refine_diff_density_rms 0.199
_refine_ls_extinction_method none
_refine_ls_goodness_of_fit_ref 1.012
_refine_ls_hydrogen_treatment constr
_refine_ls_matrix_type full
_refine_ls_number_parameters 993
_refine_ls_number_reflns 17445
_refine_ls_number_restraints 266
_refine_ls_restrained_S_all 1.006
_refine_ls_R_factor_all 0.0750
_refine_ls_R_factor_gt 0.0671
_refine_ls_shift/su_max 0.000
_refine_ls_shift/su_mean 0.000
_refine_ls_structure_factor_coef Fsqd
_refine_ls_weighting_details 'w=1/[\s^2^(Fo^2^)+(0.1235P)^2^+27.3856P] where P=(Fo^2^+2Fc^2^)/3'
_refine_ls_weighting_scheme calc
_refine_ls_wR_factor_gt 0.1983
_refine_ls_wR_factor_ref 0.2052
_reflns_Friedel_coverage 0.000
_reflns_number_gt 14654
_reflns_number_total 17445
_reflns_threshold_expression 'I > 2\s(I)'
_cod_data_source_file d4dt03193h2.cif
_cod_data_source_block EE_BPHDZnBr4_LTP
_cod_original_cell_volume 4962.63(17)
_cod_database_code 7717704
_shelx_shelxl_version_number 2018/3
_shelx_space_group_comment
;
The symmetry employed for this shelxl refinement is uniquely defined
by the following loop, which should always be used as a source of
symmetry information in preference to the above space-group names.
They are only intended as comments.
;
_shelx_estimated_absorpt_t_max 0.464
_shelx_estimated_absorpt_t_min 0.264
_olex2_refinement_description
;
1. Fixed Uiso
 At 1.2 times of:
  All C(H) groups, All C(H,H) groups, All N(H) groups
2. Restrained distances
 Br5-Zn2 \\sim Br5A-Zn2
 with sigma of 0.02
 Zn1-Br3A \\sim Zn1-Br3B
 with sigma of 0.02
3. Rigid bond restraints
 All non-hydrogen atoms
 with sigma for 1-2 distances of 0.01 and sigma for 1-3 distances of 0.02
4. Uiso/Uaniso restraints and constraints
Br3A \\sim Br4 \\sim Br2 \\sim Br1: within 2A with sigma of 0.01 and sigma for
terminal atoms of 0.02 within 2A
Br5 \\sim Br5A \\sim Zn2 \\sim Br6 \\sim Br7 \\sim Br8: within 2A with sigma of
0.01 and sigma for terminal atoms of 0.02 within 2A
Br3A \\sim Br3B \\sim Br2 \\sim Zn1 \\sim Br4 \\sim Br1: within 2A with sigma
of 0.01 and sigma for terminal atoms of 0.02 within 2A
5. Others
 Sof(Br5A)=1-FVAR(1)
 Sof(Br5)=FVAR(1)
 Sof(Br3B)=1-FVAR(2)
 Sof(Br3A)=FVAR(2)
6.a Ternary CH refined with riding coordinates:
 N5(H5), N8(H8A), N13(H13), N16(H16), N9(H9A), N12(H12), N1(H1), N4(H4)
6.b Secondary CH2 refined with riding coordinates:
 C1(H1A,H1B), C2(H2A,H2B), C3(H3A,H3B), C4(H4A,H4B), C5(H5A,H5B), C12(H12A,
 H12B), C13(H13A,H13B), C14(H14A,H14B), C15(H15A,H15B), C16(H16A,H16B),
 C33(H33A,H33B), C34(H34A,H34B), C35(H35A,H35B), C36(H36A,H36B), C37(H37A,H37B),
  C44(H44A,H44B), C45(H45A,H45B), C46(H46A,H46B), C47(H47A,H47B), C48(H48A,
 H48B), C49(H49A,H49B), C50(H50A,H50B), C51(H51A,H51B), C52(H52A,H52B),
 C53(H53A,H53B), C60(H60A,H60B), C61(H61A,H61B), C62(H62A,H62B), C63(H63A,H63B),
  C64(H64A,H64B), C17(H17A,H17B), C18(H18A,H18B), C19(H19A,H19B), C20(H20A,
 H20B), C21(H21A,H21B), C28(H28A,H28B), C29(H29A,H29B), C30(H30A,H30B),
 C31(H31A,H31B), C32(H32A,H32B)
6.c Aromatic/amide H refined with riding coordinates:
 C7(H7), C8(H8), C9(H9), C10(H10), N6(H6), N7(H7A), C39(H39), C40(H40),
 C41(H41), C42(H42), N14(H14), N15(H15), C55(H55), C56(H56), C57(H57), C58(H58),
  N10(H10A), N11(H11), C23(H23), C24(H24), C25(H25), C26(H26), N2(H2), N3(H3)
;
_olex2_submission_special_instructions 'No special instructions were received'

loop_
_space_group_symop_operation_xyz
'x, y, z'
'-x, -y, -z'

loop_
_atom_site_label
_atom_site_type_symbol
_atom_site_fract_x
_atom_site_fract_y
_atom_site_fract_z
_atom_site_U_iso_or_equiv
_atom_site_adp_type
_atom_site_occupancy
_atom_site_site_symmetry_order
_atom_site_calc_flag
_atom_site_refinement_flags_posn
_atom_site_refinement_flags_adp
_atom_site_refinement_flags_occupancy
_atom_site_disorder_assembly
_atom_site_disorder_group
Br1 Br 0.16355(9) 0.15978(4) -0.03002(3) 0.0468(2) Uani 1 1 d . U . . .
Br2 Br 0.01122(11) 0.21415(5) -0.17650(3) 0.0560(2) Uani 1 1 d . U . . .
Zn1 Zn 0.14866(11) 0.25281(6) -0.11883(4) 0.0490(3) Uani 1 1 d D U . . .
Br9 Br 0.49076(9) -0.07414(4) 0.33511(4) 0.0484(2) Uani 1 1 d . U . . .
Br10 Br 0.42337(12) -0.27101(5) 0.40849(4) 0.0615(3) Uani 1 1 d . U . . .
Br11 Br 0.26371(10) -0.13618(4) 0.47414(3) 0.0504(2) Uani 1 1 d . U . . .
Br12 Br 0.13852(10) -0.15177(7) 0.33486(5) 0.0681(3) Uani 1 1 d . U . . .
Zn3 Zn 0.32563(10) -0.15724(6) 0.38959(4) 0.0419(2) Uani 1 1 d . U . . .
Br5 Br 0.0643(3) 0.7926(8) -0.15938(16) 0.0580(17) Uani 0.64(4) 1 d D U P A 1
Br6 Br 0.42675(9) 0.71243(4) -0.18260(3) 0.0457(2) Uani 1 1 d . U . . .
Br7 Br 0.24309(9) 0.66102(4) -0.03334(3) 0.0443(2) Uani 1 1 d . U . . .
Br8 Br 0.37342(9) 0.85467(4) -0.11446(4) 0.0485(2) Uani 1 1 d . U . . .
Zn2 Zn 0.27393(10) 0.75062(5) -0.12309(4) 0.0388(2) Uani 1 1 d D U . . .
Br13 Br 0.41376(9) 0.34121(6) 0.34232(4) 0.0616(3) Uani 1 1 d . U . . .
Br14 Br 0.05952(9) 0.42402(4) 0.34100(4) 0.0509(2) Uani 1 1 d . U . . .
Br15 Br 0.24570(10) 0.35832(4) 0.47929(3) 0.0508(2) Uani 1 1 d . U . . .
Br16 Br 0.10305(11) 0.22505(5) 0.41313(4) 0.0565(2) Uani 1 1 d . U . . .
Zn4 Zn 0.20600(10) 0.33784(5) 0.39481(4) 0.0401(2) Uani 1 1 d . U . . .
C1 C 0.3834(8) 0.3079(4) 0.0525(4) 0.0493(18) Uani 1 1 d . U . . .
H1A H 0.406783 0.302406 0.016664 0.059 Uiso 1 1 calc R U . . .
H1B H 0.448168 0.282355 0.078442 0.059 Uiso 1 1 calc R U . . .
C2 C 0.3886(9) 0.3844(4) 0.0468(4) 0.053(2) Uani 1 1 d . U . . .
H2A H 0.476212 0.403914 0.031014 0.063 Uiso 1 1 calc R U . . .
H2B H 0.375446 0.389371 0.083366 0.063 Uiso 1 1 calc R U . . .
C3 C 0.2829(10) 0.4253(4) 0.0099(4) 0.054(2) Uani 1 1 d . U . . .
H3A H 0.302056 0.425135 -0.027858 0.065 Uiso 1 1 calc R U . . .
H3B H 0.284243 0.474045 0.009089 0.065 Uiso 1 1 calc R U . . .
C4 C 0.1458(9) 0.3930(4) 0.0311(4) 0.0506(19) Uani 1 1 d . U . . .
H4A H 0.122665 0.397795 0.067248 0.061 Uiso 1 1 calc R U . . .
H4B H 0.079994 0.418105 0.005642 0.061 Uiso 1 1 calc R U . . .
C5 C 0.1429(8) 0.3173(4) 0.0363(3) 0.0406(16) Uani 1 1 d . U . . .
H5A H 0.157785 0.312779 -0.000378 0.049 Uiso 1 1 calc R U . . .
H5B H 0.055484 0.297127 0.051607 0.049 Uiso 1 1 calc R U . . .
C6 C 0.2708(7) 0.1562(4) 0.1250(3) 0.0355(15) Uani 1 1 d . U . . .
C7 C 0.2754(8) 0.0845(4) 0.1230(3) 0.0421(17) Uani 1 1 d . U . . .
H7 H 0.256472 0.076942 0.090093 0.050 Uiso 1 1 calc R U . . .
C8 C 0.3049(8) 0.0308(3) 0.1655(3) 0.0371(15) Uani 1 1 d . U . . .
H8 H 0.321169 0.039060 0.198422 0.044 Uiso 1 1 calc R U . . .
C9 C 0.3142(8) -0.0405(4) 0.1652(3) 0.0368(15) Uani 1 1 d . U . . .
H9 H 0.303970 -0.048718 0.131754 0.044 Uiso 1 1 calc R U . . .
C10 C 0.3361(8) -0.0946(4) 0.2093(3) 0.0411(17) Uani 1 1 d . U . . .
H10 H 0.348787 -0.086951 0.242766 0.049 Uiso 1 1 calc R U . . .
C11 C 0.3414(7) -0.1673(3) 0.2075(3) 0.0343(14) Uani 1 1 d . U . . .
C12 C 0.2119(9) -0.3192(4) 0.2940(4) 0.052(2) Uani 1 1 d . U . . .
H12A H 0.135520 -0.294104 0.275566 0.062 Uiso 1 1 calc R U . . .
H12B H 0.212383 -0.313933 0.330506 0.062 Uiso 1 1 calc R U . . .
C13 C 0.1996(9) -0.3955(4) 0.3004(4) 0.056(2) Uani 1 1 d . U . . .
H13A H 0.189502 -0.400224 0.264171 0.067 Uiso 1 1 calc R U . . .
H13B H 0.119956 -0.415365 0.323944 0.067 Uiso 1 1 calc R U . . .
C14 C 0.3206(9) -0.4366(4) 0.3260(4) 0.058(2) Uani 1 1 d . U . . .
H14A H 0.326741 -0.435806 0.363630 0.070 Uiso 1 1 calc R U . . .
H14B H 0.311904 -0.485516 0.327731 0.070 Uiso 1 1 calc R U . . .
C15 C 0.4449(9) -0.4036(4) 0.2908(4) 0.0500(19) Uani 1 1 d . U . . .
H15A H 0.522873 -0.428661 0.307760 0.060 Uiso 1 1 calc R U . . .
H15B H 0.441311 -0.407884 0.254059 0.060 Uiso 1 1 calc R U . . .
C16 C 0.4574(9) -0.3277(4) 0.2854(4) 0.0512(19) Uani 1 1 d . U . . .
H16A H 0.536218 -0.307082 0.261557 0.061 Uiso 1 1 calc R U . . .
H16B H 0.467914 -0.323491 0.321757 0.061 Uiso 1 1 calc R U . . .
N5 N 0.2473(6) 0.2776(3) 0.0731(2) 0.0359(13) Uani 1 1 d . U . . .
H5 H 0.228037 0.280575 0.110430 0.043 Uiso 1 1 calc R U . . .
N6 N 0.2448(7) 0.2054(3) 0.0772(3) 0.0454(16) Uani 1 1 d . U . . .
H6 H 0.226428 0.193512 0.048879 0.054 Uiso 1 1 calc R U . . .
N7 N 0.3498(11) -0.2166(3) 0.2568(3) 0.068(3) Uani 1 1 d . U . . .
H7A H 0.363261 -0.205174 0.285851 0.082 Uiso 1 1 calc R U . . .
N8 N 0.3361(7) -0.2884(3) 0.2610(3) 0.0451(15) Uani 1 1 d . U . . .
H8A H 0.330499 -0.290707 0.223311 0.054 Uiso 1 1 calc R U . . .
O1 O 0.2885(5) 0.1717(3) 0.1666(2) 0.0398(11) Uani 1 1 d . U . . .
O2 O 0.3440(7) -0.1815(3) 0.1657(2) 0.0514(15) Uani 1 1 d . U . . .
C33 C 0.3401(9) 0.1316(5) 0.5360(3) 0.0492(19) Uani 1 1 d . U . . .
H33A H 0.425191 0.142747 0.547685 0.059 Uiso 1 1 calc R U . . .
H33B H 0.324911 0.166060 0.499893 0.059 Uiso 1 1 calc R U . . .
C34 C 0.3428(12) 0.0588(6) 0.5321(5) 0.075(3) Uani 1 1 d . U . . .
H34A H 0.360137 0.024853 0.568229 0.090 Uiso 1 1 calc R U . . .
H34B H 0.414701 0.056047 0.505681 0.090 Uiso 1 1 calc R U . . .
C35 C 0.2112(12) 0.0403(5) 0.5137(4) 0.070(3) Uani 1 1 d . U . . .
H35A H 0.194860 0.072928 0.476935 0.084 Uiso 1 1 calc R U . . .
H35B H 0.214454 -0.007196 0.511646 0.084 Uiso 1 1 calc R U . . .
C36 C 0.1015(11) 0.0447(5) 0.5546(4) 0.061(2) Uani 1 1 d . U . . .
H36A H 0.016487 0.036032 0.541583 0.074 Uiso 1 1 calc R U . . .
H36B H 0.113202 0.008037 0.590094 0.074 Uiso 1 1 calc R U . . .
C37 C 0.0982(8) 0.1145(4) 0.5630(3) 0.0451(17) Uani 1 1 d . U . . .
H37A H 0.031631 0.112977 0.592752 0.054 Uiso 1 1 calc R U . . .
H37B H 0.071819 0.150274 0.529217 0.054 Uiso 1 1 calc R U . . .
C38 C 0.2122(7) 0.2080(4) 0.6337(3) 0.0338(14) Uani 1 1 d . U . . .
C39 C 0.2157(8) 0.2812(3) 0.6332(3) 0.0360(15) Uani 1 1 d . U . . .
H39 H 0.241802 0.317091 0.600250 0.043 Uiso 1 1 calc R U . . .
C40 C 0.1825(7) 0.2978(3) 0.6786(3) 0.0326(14) Uani 1 1 d . U . . .
H40 H 0.151160 0.262407 0.711068 0.039 Uiso 1 1 calc R U . . .
C41 C 0.1939(7) 0.3688(4) 0.6787(3) 0.0352(15) Uani 1 1 d . U . . .
H41 H 0.222355 0.403335 0.645334 0.042 Uiso 1 1 calc R U . . .
C42 C 0.1674(7) 0.3890(3) 0.7221(3) 0.0326(14) Uani 1 1 d . U . . .
H42 H 0.130018 0.357139 0.755247 0.039 Uiso 1 1 calc R U . . .
C43 C 0.1968(7) 0.4618(4) 0.7182(3) 0.0333(14) Uani 1 1 d . U . . .
C44 C 0.3353(9) 0.5442(5) 0.7896(3) 0.0484(18) Uani 1 1 d . U . . .
H44A H 0.370962 0.591829 0.780842 0.058 Uiso 1 1 calc R U . . .
H44B H 0.400310 0.517057 0.775643 0.058 Uiso 1 1 calc R U . . .
C45 C 0.3118(9) 0.5110(5) 0.8514(4) 0.0514(19) Uani 1 1 d . U . . .
H45A H 0.394197 0.512208 0.869139 0.062 Uiso 1 1 calc R U . . .
H45B H 0.285149 0.461806 0.860150 0.062 Uiso 1 1 calc R U . . .
C46 C 0.2038(10) 0.5493(4) 0.8740(3) 0.0501(19) Uani 1 1 d . U . . .
H46A H 0.185734 0.524643 0.913549 0.060 Uiso 1 1 calc R U . . .
H46B H 0.235220 0.596764 0.869370 0.060 Uiso 1 1 calc R U . . .
C47 C 0.0779(8) 0.5536(4) 0.8447(3) 0.0437(17) Uani 1 1 d . U . . .
H47A H 0.039896 0.506464 0.853604 0.052 Uiso 1 1 calc R U . . .
H47B H 0.013695 0.581876 0.857812 0.052 Uiso 1 1 calc R U . . .
C48 C 0.1022(8) 0.5854(4) 0.7833(3) 0.0396(16) Uani 1 1 d . U . . .
H48A H 0.019831 0.584240 0.765441 0.048 Uiso 1 1 calc R U . . .
H48B H 0.129811 0.634526 0.773946 0.048 Uiso 1 1 calc R U . . .
N13 N 0.2304(7) 0.1346(3) 0.5775(2) 0.0389(13) Uani 1 1 d . U . . .
H13 H 0.250559 0.100347 0.613646 0.047 Uiso 1 1 calc R U . . .
N14 N 0.2261(8) 0.2021(3) 0.5833(2) 0.0445(16) Uani 1 1 d . U . . .
H14 H 0.232413 0.239513 0.554170 0.053 Uiso 1 1 calc R U . . .
N15 N 0.1640(7) 0.4789(3) 0.7636(2) 0.0362(13) Uani 1 1 d . U . . .
H15 H 0.119262 0.450497 0.792132 0.043 Uiso 1 1 calc R U . . .
N16 N 0.2071(7) 0.5466(3) 0.7621(2) 0.0363(13) Uani 1 1 d . U . . .
H16 H 0.226021 0.574118 0.722633 0.044 Uiso 1 1 calc R U . . .
O5 O 0.1968(5) 0.1571(2) 0.6751(2) 0.0376(11) Uani 1 1 d . U . . .
O6 O 0.2502(6) 0.5051(2) 0.67727(19) 0.0399(12) Uani 1 1 d . U . . .
C49 C 0.3777(9) 0.6171(4) 0.5591(4) 0.0498(19) Uani 1 1 d . U . . .
H49A H 0.434471 0.614339 0.589204 0.060 Uiso 1 1 calc R U . . .
H49B H 0.416120 0.652305 0.525475 0.060 Uiso 1 1 calc R U . . .
C50 C 0.3744(12) 0.5475(5) 0.5505(4) 0.066(3) Uani 1 1 d . U . . .
H50A H 0.349138 0.511077 0.585757 0.079 Uiso 1 1 calc R U . . .
H50B H 0.463127 0.536951 0.538238 0.079 Uiso 1 1 calc R U . . .
C51 C 0.2770(13) 0.5460(6) 0.5080(5) 0.078(3) Uani 1 1 d . U . . .
H51A H 0.307208 0.578302 0.471603 0.094 Uiso 1 1 calc R U . . .
H51B H 0.271965 0.498724 0.505646 0.094 Uiso 1 1 calc R U . . .
C52 C 0.1426(13) 0.5671(7) 0.5250(6) 0.090(4) Uani 1 1 d . U . . .
H52A H 0.112029 0.533978 0.560978 0.108 Uiso 1 1 calc R U . . .
H52B H 0.079272 0.565517 0.498039 0.108 Uiso 1 1 calc R U . . .
C53 C 0.1476(9) 0.6404(5) 0.5284(4) 0.061(2) Uani 1 1 d . U . . .
H53A H 0.059279 0.654179 0.538518 0.073 Uiso 1 1 calc R U . . .
H53B H 0.178611 0.674061 0.492641 0.073 Uiso 1 1 calc R U . . .
C54 C 0.2483(7) 0.7120(4) 0.6292(3) 0.0343(14) Uani 1 1 d . U . . .
C55 C 0.2462(8) 0.7852(4) 0.6293(3) 0.0360(15) Uani 1 1 d . U . . .
H55 H 0.226651 0.821679 0.597097 0.043 Uiso 1 1 calc R U . . .
C56 C 0.2718(7) 0.7999(4) 0.6749(3) 0.0345(15) Uani 1 1 d . U . . .
H56 H 0.299163 0.763765 0.705831 0.041 Uiso 1 1 calc R U . . .
C57 C 0.2585(7) 0.8700(3) 0.6776(3) 0.0336(14) Uani 1 1 d . U . . .
H57 H 0.233781 0.905065 0.645483 0.040 Uiso 1 1 calc R U . . .
C58 C 0.2774(7) 0.8895(3) 0.7206(3) 0.0326(14) Uani 1 1 d . U . . .
H58 H 0.313523 0.858059 0.752078 0.039 Uiso 1 1 calc R U . . .
C59 C 0.2419(7) 0.9607(3) 0.7194(3) 0.0331(14) Uani 1 1 d . U . . .
C60 C 0.0678(9) 1.0336(5) 0.7929(4) 0.0500(19) Uani 1 1 d . U . . .
H60A H 0.012533 1.007395 0.776321 0.060 Uiso 1 1 calc R U . . .
H60B H 0.029542 1.080045 0.786495 0.060 Uiso 1 1 calc R U . . .
C61 C 0.0719(9) 0.9950(5) 0.8548(4) 0.054(2) Uani 1 1 d . U . . .
H61A H -0.018062 0.990350 0.872083 0.065 Uiso 1 1 calc R U . . .
H61B H 0.106412 0.947886 0.860856 0.065 Uiso 1 1 calc R U . . .
C62 C 0.1583(10) 1.0338(5) 0.8813(3) 0.055(2) Uani 1 1 d . U . . .
H62A H 0.119251 1.079232 0.878183 0.066 Uiso 1 1 calc R U . . .
H62B H 0.162325 1.006889 0.920600 0.066 Uiso 1 1 calc R U . . .
C63 C 0.2965(10) 1.0449(4) 0.8541(4) 0.0517(19) Uani 1 1 d . U . . .
H63A H 0.340124 0.999513 0.862041 0.062 Uiso 1 1 calc R U . . .
H63B H 0.347615 1.073886 0.869723 0.062 Uiso 1 1 calc R U . . .
C64 C 0.2957(9) 1.0799(4) 0.7924(3) 0.0458(18) Uani 1 1 d . U . . .
H64A H 0.385963 1.081558 0.775796 0.055 Uiso 1 1 calc R U . . .
H64B H 0.265319 1.128139 0.784238 0.055 Uiso 1 1 calc R U . . .
N9 N 0.2433(7) 0.6391(3) 0.5725(3) 0.0431(15) Uani 1 1 d . U . . .
H9A H 0.208850 0.605104 0.608027 0.052 Uiso 1 1 calc R U . . .
N10 N 0.2472(7) 0.7069(3) 0.5783(2) 0.0426(15) Uani 1 1 d . U . . .
H10A H 0.248789 0.744486 0.549277 0.051 Uiso 1 1 calc R U . . .
N11 N 0.2594(6) 0.9766(3) 0.7658(2) 0.0359(13) Uani 1 1 d . U . . .
H11 H 0.301163 0.948907 0.793074 0.043 Uiso 1 1 calc R U . . .
N12 N 0.2059(7) 1.0408(3) 0.7672(2) 0.0371(13) Uani 1 1 d . U . . .
H12 H 0.199981 1.070626 0.728213 0.044 Uiso 1 1 calc R U . . .
O7 O 0.2502(5) 0.6608(2) 0.6696(2) 0.0394(11) Uani 1 1 d . U . . .
O8 O 0.1961(6) 1.0046(2) 0.6794(2) 0.0408(12) Uani 1 1 d . U . . .
C17 C 0.2048(7) 0.8165(4) 0.0437(3) 0.0383(15) Uani 1 1 d . U . . .
H17A H 0.202894 0.814659 0.006212 0.046 Uiso 1 1 calc R U . . .
H17B H 0.125321 0.792381 0.065031 0.046 Uiso 1 1 calc R U . . .
C18 C 0.2048(9) 0.8913(4) 0.0417(3) 0.0455(18) Uani 1 1 d . U . . .
H18A H 0.198436 0.893007 0.079392 0.055 Uiso 1 1 calc R U . . .
H18B H 0.127389 0.914691 0.022990 0.055 Uiso 1 1 calc R U . . .
C19 C 0.3301(9) 0.9295(4) 0.0113(3) 0.0486(19) Uani 1 1 d . U . . .
H19A H 0.331319 0.932718 -0.027627 0.058 Uiso 1 1 calc R U . . .
H19B H 0.331037 0.977211 0.012852 0.058 Uiso 1 1 calc R U . . .
C20 C 0.4516(8) 0.8915(4) 0.0367(4) 0.0493(19) Uani 1 1 d . U . . .
H20A H 0.455272 0.893097 0.074259 0.059 Uiso 1 1 calc R U . . .
H20B H 0.530914 0.915340 0.015123 0.059 Uiso 1 1 calc R U . . .
C21 C 0.4511(8) 0.8156(4) 0.0388(3) 0.0430(17) Uani 1 1 d . U . . .
H21A H 0.455431 0.813454 0.001290 0.052 Uiso 1 1 calc R U . . .
H21B H 0.528603 0.791849 0.057297 0.052 Uiso 1 1 calc R U . . .
C22 C 0.3074(8) 0.6578(3) 0.1221(3) 0.0360(15) Uani 1 1 d . U . . .
C23 C 0.2929(8) 0.5865(4) 0.1198(3) 0.0408(17) Uani 1 1 d . U . . .
H23 H 0.288362 0.580200 0.085339 0.049 Uiso 1 1 calc R U . . .
C24 C 0.2861(7) 0.5311(4) 0.1651(3) 0.0364(15) Uani 1 1 d . U . . .
H24 H 0.294531 0.537896 0.199156 0.044 Uiso 1 1 calc R U . . .
C25 C 0.2665(8) 0.4610(3) 0.1648(3) 0.0354(15) Uani 1 1 d . U . . .
H25 H 0.259050 0.453925 0.130720 0.043 Uiso 1 1 calc R U . . .
C26 C 0.2586(8) 0.4059(3) 0.2105(3) 0.0377(16) Uani 1 1 d . U . . .
H26 H 0.264914 0.412547 0.244748 0.045 Uiso 1 1 calc R U . . .
C27 C 0.2400(7) 0.3334(3) 0.2089(3) 0.0317(14) Uani 1 1 d . U . . .
C28 C 0.3515(8) 0.1742(4) 0.3017(3) 0.0422(17) Uani 1 1 d . U . . .
H28A H 0.438951 0.195254 0.287504 0.051 Uiso 1 1 calc R U . . .
H28B H 0.331945 0.179110 0.338009 0.051 Uiso 1 1 calc R U . . .
C29 C 0.3525(9) 0.0978(4) 0.3072(4) 0.055(2) Uani 1 1 d . U . . .
H29A H 0.418911 0.073748 0.332882 0.065 Uiso 1 1 calc R U . . .
H29B H 0.377124 0.092962 0.271233 0.065 Uiso 1 1 calc R U . . .
C30 C 0.2168(10) 0.0637(4) 0.3284(4) 0.056(2) Uani 1 1 d . U . . .
H30A H 0.218077 0.014695 0.329963 0.068 Uiso 1 1 calc R U . . .
H30B H 0.195024 0.064903 0.365694 0.068 Uiso 1 1 calc R U . . .
C31 C 0.1128(9) 0.1033(4) 0.2897(4) 0.0475(18) Uani 1 1 d . U . . .
H31A H 0.130283 0.097807 0.253457 0.057 Uiso 1 1 calc R U . . .
H31B H 0.025143 0.082925 0.304370 0.057 Uiso 1 1 calc R U . . .
C32 C 0.1126(8) 0.1799(4) 0.2830(3) 0.0423(16) Uani 1 1 d . U . . .
H32A H 0.086428 0.185937 0.318425 0.051 Uiso 1 1 calc R U . . .
H32B H 0.048068 0.203939 0.256379 0.051 Uiso 1 1 calc R U . . .
N1 N 0.2486(6) 0.2117(3) 0.2629(2) 0.0352(13) Uani 1 1 d . U . . .
H1 H 0.271443 0.207944 0.226052 0.042 Uiso 1 1 calc R U . . .
N2 N 0.2505(7) 0.2841(3) 0.2586(2) 0.0424(16) Uani 1 1 d . U . . .
H2 H 0.258418 0.296035 0.287775 0.051 Uiso 1 1 calc R U . . .
N3 N 0.3269(7) 0.7082(3) 0.0724(3) 0.0448(16) Uani 1 1 d . U . . .
H3 H 0.339604 0.697444 0.042429 0.054 Uiso 1 1 calc R U . . .
N4 N 0.3263(6) 0.7799(3) 0.0700(2) 0.0349(12) Uani 1 1 d . U . . .
H4 H 0.325642 0.781164 0.108180 0.042 Uiso 1 1 calc R U . . .
O3 O 0.3041(6) 0.6719(2) 0.1651(2) 0.0435(12) Uani 1 1 d . U . . .
O4 O 0.2159(5) 0.3196(2) 0.1679(2) 0.0400(12) Uani 1 1 d . U . . .
Br3A Br 0.36532(16) 0.3055(2) -0.15409(8) 0.0682(10) Uani 0.602(7) 1 d D U P B 2
Br4 Br 0.04199(12) 0.35579(5) -0.10870(4) 0.0614(3) Uani 1 1 d . U . . .
Br5A Br 0.0666(7) 0.7633(15) -0.1619(3) 0.060(3) Uani 0.36(4) 1 d D U P A 2
Br3B Br 0.3617(3) 0.2535(4) -0.16250(14) 0.092(3) Uani 0.398(7) 1 d D U P B 3

loop_
_atom_site_aniso_label
_atom_site_aniso_U_11
_atom_site_aniso_U_22
_atom_site_aniso_U_33
_atom_site_aniso_U_23
_atom_site_aniso_U_13
_atom_site_aniso_U_12
Br1 0.0689(5) 0.0417(4) 0.0313(4) -0.0124(3) -0.0136(4) 0.0058(4)
Br2 0.0890(7) 0.0465(5) 0.0340(4) -0.0140(4) -0.0128(4) 0.0150(4)
Zn1 0.0421(6) 0.0672(7) 0.0291(5) -0.0046(5) -0.0017(4) 0.0078(5)
Br9 0.0518(5) 0.0430(5) 0.0441(5) -0.0069(4) 0.0027(4) -0.0020(4)
Br10 0.0916(7) 0.0447(5) 0.0482(5) -0.0175(4) 0.0059(5) 0.0076(5)
Br11 0.0776(6) 0.0448(5) 0.0310(4) -0.0162(3) 0.0010(4) 0.0056(4)
Br12 0.0467(5) 0.1133(9) 0.0658(6) -0.0578(6) -0.0074(4) 0.0072(5)
Zn3 0.0491(6) 0.0469(6) 0.0324(5) -0.0172(4) 0.0013(4) -0.0040(4)
Br5 0.0442(9) 0.075(4) 0.0446(10) -0.0040(14) -0.0117(7) -0.0010(13)
Br6 0.0602(5) 0.0436(4) 0.0357(4) -0.0172(3) 0.0036(3) -0.0046(4)
Br7 0.0656(5) 0.0403(4) 0.0264(4) -0.0101(3) -0.0024(3) -0.0064(4)
Br8 0.0700(6) 0.0316(4) 0.0450(5) -0.0131(3) -0.0100(4) 0.0053(4)
Zn2 0.0444(5) 0.0427(6) 0.0277(5) -0.0090(4) -0.0049(4) -0.0022(4)
Br13 0.0459(5) 0.1007(8) 0.0541(5) -0.0468(5) -0.0031(4) -0.0017(5)
Br14 0.0557(5) 0.0428(5) 0.0485(5) -0.0056(4) -0.0148(4) 0.0020(4)
Br15 0.0802(6) 0.0445(5) 0.0298(4) -0.0143(3) -0.0069(4) -0.0033(4)
Br16 0.0869(7) 0.0419(5) 0.0408(5) -0.0135(4) -0.0061(4) -0.0075(4)
Zn4 0.0495(6) 0.0418(6) 0.0293(5) -0.0118(4) -0.0048(4) 0.0034(4)
C1 0.051(4) 0.049(4) 0.053(5) -0.022(4) -0.009(4) 0.010(3)
C2 0.054(5) 0.039(4) 0.062(5) -0.014(4) -0.005(4) -0.004(4)
C3 0.078(6) 0.034(4) 0.044(5) -0.004(3) -0.003(4) 0.001(4)
C4 0.064(5) 0.039(4) 0.045(5) -0.007(4) -0.013(4) 0.017(4)
C5 0.052(4) 0.039(4) 0.031(4) -0.009(3) -0.012(3) 0.006(3)
C6 0.049(4) 0.025(3) 0.032(3) -0.007(3) -0.006(3) -0.002(3)
C7 0.061(5) 0.027(3) 0.042(4) -0.015(3) -0.009(3) 0.002(3)
C8 0.053(4) 0.024(3) 0.037(4) -0.014(3) -0.004(3) -0.003(3)
C9 0.054(4) 0.028(3) 0.033(3) -0.015(3) -0.005(3) 0.001(3)
C10 0.070(5) 0.025(3) 0.031(4) -0.013(3) -0.002(3) -0.003(3)
C11 0.047(4) 0.026(3) 0.030(3) -0.011(3) -0.003(3) 0.003(3)
C12 0.055(5) 0.038(4) 0.060(5) -0.012(4) -0.008(4) 0.011(3)
C13 0.053(5) 0.037(4) 0.073(6) -0.014(4) 0.003(4) -0.002(3)
C14 0.065(5) 0.030(4) 0.067(6) 0.000(4) -0.006(4) 0.001(4)
C15 0.053(5) 0.040(4) 0.058(5) -0.018(4) -0.005(4) 0.010(3)
C16 0.059(5) 0.041(4) 0.054(5) -0.016(4) 0.006(4) -0.007(3)
N5 0.058(4) 0.025(3) 0.026(3) -0.009(2) -0.006(2) 0.005(2)
N6 0.077(5) 0.026(3) 0.038(3) -0.014(3) -0.020(3) 0.008(3)
N7 0.158(9) 0.024(3) 0.024(3) -0.011(3) 0.003(4) -0.006(4)
N8 0.078(4) 0.025(3) 0.031(3) -0.008(2) 0.003(3) -0.001(3)
O1 0.060(3) 0.030(3) 0.032(3) -0.012(2) -0.006(2) 0.005(2)
O2 0.095(5) 0.035(3) 0.030(3) -0.016(2) -0.017(3) 0.007(3)
C33 0.058(5) 0.058(5) 0.043(4) -0.031(4) -0.013(4) 0.014(4)
C34 0.091(7) 0.071(6) 0.085(8) -0.052(6) -0.024(6) 0.037(6)
C35 0.120(8) 0.048(5) 0.060(6) -0.036(5) -0.034(5) 0.023(5)
C36 0.100(7) 0.039(4) 0.053(5) -0.021(4) -0.033(5) 0.007(5)
C37 0.057(4) 0.037(4) 0.043(4) -0.015(3) -0.008(4) 0.005(3)
C38 0.045(4) 0.031(3) 0.029(3) -0.014(3) -0.006(3) 0.003(3)
C39 0.064(5) 0.021(3) 0.025(3) -0.011(3) 0.001(3) 0.000(3)
C40 0.046(4) 0.026(3) 0.028(3) -0.012(3) -0.002(3) -0.002(3)
C41 0.050(4) 0.029(3) 0.030(3) -0.014(3) -0.001(3) -0.003(3)
C42 0.046(4) 0.024(3) 0.028(3) -0.010(3) -0.001(3) 0.000(3)
C43 0.040(4) 0.029(3) 0.034(3) -0.014(3) -0.004(3) 0.006(3)
C44 0.057(5) 0.047(5) 0.048(4) -0.025(4) -0.001(4) -0.005(4)
C45 0.060(5) 0.050(5) 0.047(4) -0.018(4) -0.015(4) -0.002(4)
C46 0.083(6) 0.042(4) 0.025(4) -0.011(3) -0.003(3) -0.006(4)
C47 0.061(5) 0.034(4) 0.039(4) -0.018(3) 0.007(3) -0.002(3)
C48 0.064(5) 0.026(3) 0.034(4) -0.017(3) -0.008(3) 0.013(3)
N13 0.063(4) 0.028(3) 0.031(3) -0.016(2) -0.009(3) 0.009(3)
N14 0.086(5) 0.022(3) 0.027(3) -0.012(2) 0.003(3) -0.001(3)
N15 0.062(4) 0.023(3) 0.025(3) -0.010(2) 0.002(3) -0.003(3)
N16 0.063(4) 0.020(3) 0.026(3) -0.009(2) 0.001(3) 0.000(2)
O5 0.061(3) 0.022(2) 0.031(2) -0.0094(19) -0.005(2) 0.006(2)
O6 0.065(3) 0.025(2) 0.028(2) -0.0085(19) 0.007(2) -0.003(2)
C49 0.063(5) 0.049(5) 0.043(4) -0.021(4) -0.014(4) 0.005(4)
C50 0.107(8) 0.045(5) 0.049(5) -0.023(4) 0.014(5) 0.009(5)
C51 0.116(8) 0.066(6) 0.072(7) -0.051(6) 0.023(6) -0.027(6)
C52 0.096(7) 0.103(9) 0.100(9) -0.075(8) 0.025(7) -0.046(7)
C53 0.057(5) 0.078(6) 0.068(6) -0.053(5) 0.000(4) -0.009(4)
C54 0.045(4) 0.030(3) 0.031(3) -0.014(3) -0.001(3) 0.000(3)
C55 0.060(4) 0.023(3) 0.028(3) -0.013(3) -0.004(3) 0.002(3)
C56 0.047(4) 0.028(3) 0.029(3) -0.011(3) -0.006(3) 0.003(3)
C57 0.046(4) 0.025(3) 0.031(3) -0.012(3) -0.004(3) 0.003(3)
C58 0.045(4) 0.024(3) 0.029(3) -0.008(3) -0.001(3) -0.001(3)
C59 0.047(4) 0.025(3) 0.028(3) -0.011(3) 0.000(3) -0.008(3)
C60 0.057(5) 0.051(5) 0.051(4) -0.028(4) -0.013(4) 0.011(4)
C61 0.059(5) 0.052(5) 0.050(5) -0.016(4) 0.012(4) 0.003(4)
C62 0.090(6) 0.048(5) 0.027(4) -0.014(3) -0.007(4) 0.025(4)
C63 0.081(5) 0.033(4) 0.050(4) -0.021(4) -0.025(4) 0.005(4)
C64 0.073(5) 0.030(4) 0.040(4) -0.018(3) -0.005(4) -0.011(3)
N9 0.068(4) 0.030(3) 0.035(3) -0.016(3) 0.007(3) -0.009(3)
N10 0.077(5) 0.025(3) 0.029(3) -0.013(2) -0.004(3) -0.001(3)
N11 0.062(4) 0.021(3) 0.028(3) -0.011(2) -0.010(3) 0.006(2)
N12 0.063(4) 0.020(3) 0.031(3) -0.012(2) -0.011(3) 0.004(2)
O7 0.064(3) 0.021(2) 0.033(3) -0.010(2) 0.002(2) -0.007(2)
O8 0.071(4) 0.024(2) 0.029(2) -0.009(2) -0.014(2) 0.003(2)
C17 0.041(4) 0.039(4) 0.041(4) -0.022(3) -0.004(3) 0.001(3)
C18 0.061(5) 0.034(4) 0.043(4) -0.016(3) -0.004(4) 0.008(3)
C19 0.071(5) 0.024(4) 0.045(4) -0.003(3) -0.007(4) -0.002(3)
C20 0.052(4) 0.034(4) 0.058(5) -0.010(4) -0.001(4) -0.014(3)
C21 0.040(4) 0.037(4) 0.050(4) -0.011(3) -0.007(3) 0.002(3)
C22 0.051(4) 0.023(3) 0.032(3) -0.006(3) -0.010(3) -0.002(3)
C23 0.067(5) 0.022(3) 0.034(4) -0.009(3) -0.007(3) -0.004(3)
C24 0.051(4) 0.029(3) 0.033(3) -0.015(3) -0.004(3) 0.000(3)
C25 0.054(4) 0.022(3) 0.031(3) -0.009(3) -0.005(3) 0.003(3)
C26 0.062(5) 0.024(3) 0.028(3) -0.008(3) -0.008(3) -0.001(3)
C27 0.047(4) 0.022(3) 0.025(3) -0.007(2) -0.002(3) 0.002(3)
C28 0.049(4) 0.026(3) 0.045(4) -0.001(3) -0.007(3) -0.004(3)
C29 0.060(5) 0.028(4) 0.068(6) -0.004(4) -0.015(4) 0.008(3)
C30 0.072(5) 0.024(4) 0.061(5) 0.002(4) -0.004(4) -0.006(3)
C31 0.056(5) 0.037(4) 0.048(5) -0.012(3) -0.002(4) -0.007(3)
C32 0.046(4) 0.039(4) 0.044(4) -0.015(3) -0.011(3) 0.007(3)
N1 0.061(4) 0.017(3) 0.027(3) -0.006(2) 0.001(2) 0.002(2)
N2 0.091(5) 0.016(3) 0.022(3) -0.008(2) -0.006(3) 0.001(3)
N3 0.082(5) 0.020(3) 0.034(3) -0.011(2) -0.002(3) -0.004(3)
N4 0.056(4) 0.022(3) 0.028(3) -0.008(2) -0.006(2) -0.002(2)
O3 0.075(4) 0.025(2) 0.032(3) -0.010(2) -0.008(2) -0.002(2)
O4 0.063(3) 0.028(2) 0.032(3) -0.014(2) -0.008(2) -0.002(2)
Br3A 0.0381(8) 0.092(2) 0.0527(10) 0.0038(10) 0.0030(7) 0.0014(9)
Br4 0.0975(8) 0.0345(5) 0.0480(5) -0.0070(4) -0.0088(5) -0.0084(4)
Br5A 0.0502(18) 0.076(8) 0.0440(18) -0.003(3) -0.0149(13) -0.002(3)
Br3B 0.0444(15) 0.145(6) 0.0524(17) 0.012(2) 0.0092(11) 0.0071(19)

loop_
_atom_type_symbol
_atom_type_description
_atom_type_scat_dispersion_real
_atom_type_scat_dispersion_imag
_atom_type_scat_source
C C 0.0181 0.0091 'International Tables Vol C Tables 4.2.6.8 and 6.1.1.4'
H H 0.0000 0.0000 'International Tables Vol C Tables 4.2.6.8 and 6.1.1.4'
Br Br -0.6763 1.2805 'International Tables Vol C Tables 4.2.6.8 and 6.1.1.4'
N N 0.0311 0.0180 'International Tables Vol C Tables 4.2.6.8 and 6.1.1.4'
O O 0.0492 0.0322 'International Tables Vol C Tables 4.2.6.8 and 6.1.1.4'
Zn Zn -1.5491 0.6778 'International Tables Vol C Tables 4.2.6.8 and 6.1.1.4'

loop_
_geom_angle_atom_site_label_1
_geom_angle_atom_site_label_2
_geom_angle_atom_site_label_3
_geom_angle
_geom_angle_site_symmetry_1
_geom_angle_site_symmetry_3
_geom_angle_publ_flag
Br2 Zn1 Br1 109.70(6) . . ?
Br2 Zn1 Br3A 120.54(9) . . ?
Br2 Zn1 Br4 105.39(5) . . ?
Br3A Zn1 Br1 110.75(7) . . ?
Br4 Zn1 Br1 111.89(5) . . ?
Br4 Zn1 Br3A 97.76(11) . . ?
Br3B Zn1 Br1 102.90(11) . . ?
Br3B Zn1 Br2 101.85(18) . . ?
Br3B Zn1 Br4 124.3(2) . . ?
Br9 Zn3 Br10 106.15(5) . . ?
Br9 Zn3 Br12 108.58(5) . . ?
Br11 Zn3 Br9 111.27(5) . . ?
Br11 Zn3 Br10 110.38(5) . . ?
Br11 Zn3 Br12 111.87(5) . . ?
Br12 Zn3 Br10 108.39(6) . . ?
Br5 Zn2 Br6 116.3(2) . . ?
Br5 Zn2 Br7 110.91(15) . . ?
Br5 Zn2 Br8 102.4(4) . . ?
Br6 Zn2 Br7 110.63(5) . . ?
Br6 Zn2 Br8 105.83(5) . . ?
Br7 Zn2 Br8 110.18(5) . . ?
Br5A Zn2 Br6 107.1(5) . . ?
Br5A Zn2 Br7 106.0(3) . . ?
Br5A Zn2 Br8 117.0(8) . . ?
Br14 Zn4 Br13 109.86(5) . . ?
Br14 Zn4 Br16 107.27(5) . . ?
Br15 Zn4 Br13 109.59(5) . . ?
Br15 Zn4 Br14 110.76(5) . . ?
Br15 Zn4 Br16 110.88(5) . . ?
Br16 Zn4 Br13 108.43(5) . . ?
H1A C1 H1B 108.1 . . ?
C2 C1 H1A 109.5 . . ?
C2 C1 H1B 109.5 . . ?
N5 C1 H1A 109.5 . . ?
N5 C1 H1B 109.5 . . ?
N5 C1 C2 110.6(7) . . ?
C1 C2 H2A 109.4 . . ?
C1 C2 H2B 109.4 . . ?
C1 C2 C3 111.3(7) . . ?
H2A C2 H2B 108.0 . . ?
C3 C2 H2A 109.4 . . ?
C3 C2 H2B 109.4 . . ?
C2 C3 H3A 109.5 . . ?
C2 C3 H3B 109.5 . . ?
C2 C3 C4 110.7(7) . . ?
H3A C3 H3B 108.1 . . ?
C4 C3 H3A 109.5 . . ?
C4 C3 H3B 109.5 . . ?
C3 C4 H4A 109.5 . . ?
C3 C4 H4B 109.5 . . ?
H4A C4 H4B 108.1 . . ?
C5 C4 C3 110.8(7) . . ?
C5 C4 H4A 109.5 . . ?
C5 C4 H4B 109.5 . . ?
C4 C5 H5A 109.4 . . ?
C4 C5 H5B 109.4 . . ?
C4 C5 N5 111.0(6) . . ?
H5A C5 H5B 108.0 . . ?
N5 C5 H5A 109.4 . . ?
N5 C5 H5B 109.4 . . ?
N6 C6 C7 114.6(6) . . ?
O1 C6 C7 124.2(6) . . ?
O1 C6 N6 121.2(6) . . ?
C6 C7 H7 118.8 . . ?
C8 C7 C6 122.3(7) . . ?
C8 C7 H7 118.8 . . ?
C7 C8 H8 117.8 . . ?
C7 C8 C9 124.4(7) . . ?
C9 C8 H8 117.8 . . ?
C8 C9 H9 118.2 . . ?
C10 C9 C8 123.5(7) . . ?
C10 C9 H9 118.2 . . ?
C9 C10 H10 119.1 . . ?
C9 C10 C11 121.8(7) . . ?
C11 C10 H10 119.1 . . ?
N7 C11 C10 114.2(6) . . ?
O2 C11 C10 124.1(7) . . ?
O2 C11 N7 121.7(6) . . ?
H12A C12 H12B 108.1 . . ?
C13 C12 H12A 109.5 . . ?
C13 C12 H12B 109.5 . . ?
N8 C12 H12A 109.5 . . ?
N8 C12 H12B 109.5 . . ?
N8 C12 C13 110.5(7) . . ?
C12 C13 H13A 109.3 . . ?
C12 C13 H13B 109.3 . . ?
C12 C13 C14 111.8(8) . . ?
H13A C13 H13B 107.9 . . ?
C14 C13 H13A 109.3 . . ?
C14 C13 H13B 109.3 . . ?
C13 C14 H14A 109.8 . . ?
C13 C14 H14B 109.8 . . ?
H14A C14 H14B 108.3 . . ?
C15 C14 C13 109.2(7) . . ?
C15 C14 H14A 109.8 . . ?
C15 C14 H14B 109.8 . . ?
C14 C15 H15A 109.5 . . ?
C14 C15 H15B 109.5 . . ?
H15A C15 H15B 108.0 . . ?
C16 C15 C14 110.9(7) . . ?
C16 C15 H15A 109.5 . . ?
C16 C15 H15B 109.5 . . ?
C15 C16 H16A 109.6 . . ?
C15 C16 H16B 109.6 . . ?
C15 C16 N8 110.4(7) . . ?
H16A C16 H16B 108.1 . . ?
N8 C16 H16A 109.6 . . ?
N8 C16 H16B 109.6 . . ?
C1 N5 C5 111.8(6) . . ?
C1 N5 H5 108.4 . . ?
C5 N5 H5 108.4 . . ?
N6 N5 C1 109.4(6) . . ?
N6 N5 C5 110.5(5) . . ?
N6 N5 H5 108.4 . . ?
C6 N6 N5 119.5(6) . . ?
C6 N6 H6 120.2 . . ?
N5 N6 H6 120.2 . . ?
C11 N7 H7A 120.6 . . ?
C11 N7 N8 118.7(6) . . ?
N8 N7 H7A 120.6 . . ?
C12 N8 C16 112.2(6) . . ?
C12 N8 H8A 108.3 . . ?
C16 N8 H8A 108.3 . . ?
N7 N8 C12 110.2(7) . . ?
N7 N8 C16 109.3(7) . . ?
N7 N8 H8A 108.3 . . ?
H33A C33 H33B 108.3 . . ?
C34 C33 H33A 110.0 . . ?
C34 C33 H33B 110.0 . . ?
N13 C33 H33A 110.0 . . ?
N13 C33 H33B 110.0 . . ?
N13 C33 C34 108.7(8) . . ?
C33 C34 H34A 109.4 . . ?
C33 C34 H34B 109.4 . . ?
C33 C34 C35 111.0(8) . . ?
H34A C34 H34B 108.0 . . ?
C35 C34 H34A 109.4 . . ?
C35 C34 H34B 109.4 . . ?
C34 C35 H35A 109.9 . . ?
C34 C35 H35B 109.9 . . ?
H35A C35 H35B 108.3 . . ?
C36 C35 C34 108.9(8) . . ?
C36 C35 H35A 109.9 . . ?
C36 C35 H35B 109.9 . . ?
C35 C36 H36A 109.1 . . ?
C35 C36 H36B 109.1 . . ?
H36A C36 H36B 107.8 . . ?
C37 C36 C35 112.5(8) . . ?
C37 C36 H36A 109.1 . . ?
C37 C36 H36B 109.1 . . ?
C36 C37 H37A 109.2 . . ?
C36 C37 H37B 109.2 . . ?
C36 C37 N13 111.9(7) . . ?
H37A C37 H37B 107.9 . . ?
N13 C37 H37A 109.2 . . ?
N13 C37 H37B 109.2 . . ?
N14 C38 C39 113.6(6) . . ?
O5 C38 C39 124.6(6) . . ?
O5 C38 N14 121.8(6) . . ?
C38 C39 H39 119.2 . . ?
C40 C39 C38 121.7(6) . . ?
C40 C39 H39 119.2 . . ?
C39 C40 H40 119.3 . . ?
C39 C40 C41 121.3(6) . . ?
C41 C40 H40 119.3 . . ?
C40 C41 H41 117.5 . . ?
C42 C41 C40 125.0(7) . . ?
C42 C41 H41 117.5 . . ?
C41 C42 H42 120.2 . . ?
C41 C42 C43 119.5(6) . . ?
C43 C42 H42 120.2 . . ?
N15 C43 C42 116.1(6) . . ?
O6 C43 C42 123.8(6) . . ?
O6 C43 N15 120.1(6) . . ?
H44A C44 H44B 108.2 . . ?
C45 C44 H44A 109.7 . . ?
C45 C44 H44B 109.7 . . ?
N16 C44 H44A 109.7 . . ?
N16 C44 H44B 109.7 . . ?
N16 C44 C45 109.8(7) . . ?
C44 C45 H45A 109.4 . . ?
C44 C45 H45B 109.4 . . ?
C44 C45 C46 111.0(7) . . ?
H45A C45 H45B 108.0 . . ?
C46 C45 H45A 109.4 . . ?
C46 C45 H45B 109.4 . . ?
C45 C46 H46A 109.4 . . ?
C45 C46 H46B 109.4 . . ?
H46A C46 H46B 108.0 . . ?
C47 C46 C45 111.3(6) . . ?
C47 C46 H46A 109.4 . . ?
C47 C46 H46B 109.4 . . ?
C46 C47 H47A 109.3 . . ?
C46 C47 H47B 109.3 . . ?
H47A C47 H47B 108.0 . . ?
C48 C47 C46 111.6(7) . . ?
C48 C47 H47A 109.3 . . ?
C48 C47 H47B 109.3 . . ?
C47 C48 H48A 109.5 . . ?
C47 C48 H48B 109.5 . . ?
H48A C48 H48B 108.0 . . ?
N16 C48 C47 110.9(6) . . ?
N16 C48 H48A 109.5 . . ?
N16 C48 H48B 109.5 . . ?
C33 N13 H13 107.7 . . ?
C37 N13 C33 112.2(6) . . ?
C37 N13 H13 107.7 . . ?
N14 N13 C33 110.5(6) . . ?
N14 N13 C37 110.9(6) . . ?
N14 N13 H13 107.7 . . ?
C38 N14 N13 119.9(6) . . ?
C38 N14 H14 120.1 . . ?
N13 N14 H14 120.1 . . ?
C43 N15 H15 122.1 . . ?
C43 N15 N16 115.9(6) . . ?
N16 N15 H15 122.1 . . ?
C44 N16 H16 106.2 . . ?
C48 N16 C44 112.1(6) . . ?
C48 N16 H16 106.2 . . ?
N15 N16 C44 112.4(6) . . ?
N15 N16 C48 113.1(6) . . ?
N15 N16 H16 106.2 . . ?
H49A C49 H49B 107.9 . . ?
C50 C49 H49A 109.3 . . ?
C50 C49 H49B 109.3 . . ?
N9 C49 H49A 109.3 . . ?
N9 C49 H49B 109.3 . . ?
N9 C49 C50 111.7(8) . . ?
C49 C50 H50A 109.2 . . ?
C49 C50 H50B 109.2 . . ?
C49 C50 C51 112.0(9) . . ?
H50A C50 H50B 107.9 . . ?
C51 C50 H50A 109.2 . . ?
C51 C50 H50B 109.2 . . ?
C50 C51 H51A 109.9 . . ?
C50 C51 H51B 109.9 . . ?
H51A C51 H51B 108.3 . . ?
C52 C51 C50 109.1(8) . . ?
C52 C51 H51A 109.9 . . ?
C52 C51 H51B 109.9 . . ?
C51 C52 H52A 109.5 . . ?
C51 C52 H52B 109.5 . . ?
C51 C52 C53 110.9(9) . . ?
H52A C52 H52B 108.1 . . ?
C53 C52 H52A 109.5 . . ?
C53 C52 H52B 109.5 . . ?
C52 C53 H53A 110.3 . . ?
C52 C53 H53B 110.3 . . ?
C52 C53 N9 107.2(9) . . ?
H53A C53 H53B 108.5 . . ?
N9 C53 H53A 110.3 . . ?
N9 C53 H53B 110.3 . . ?
N10 C54 C55 113.5(6) . . ?
O7 C54 C55 125.1(6) . . ?
O7 C54 N10 121.4(6) . . ?
C54 C55 H55 119.6 . . ?
C56 C55 C54 120.7(6) . . ?
C56 C55 H55 119.6 . . ?
C55 C56 H56 119.1 . . ?
C55 C56 C57 121.7(6) . . ?
C57 C56 H56 119.1 . . ?
C56 C57 H57 116.7 . . ?
C58 C57 C56 126.5(7) . . ?
C58 C57 H57 116.7 . . ?
C57 C58 H58 120.1 . . ?
C57 C58 C59 119.8(6) . . ?
C59 C58 H58 120.1 . . ?
N11 C59 C58 116.8(6) . . ?
O8 C59 C58 123.4(6) . . ?
O8 C59 N11 119.7(6) . . ?
H60A C60 H60B 108.3 . . ?
C61 C60 H60A 109.9 . . ?
C61 C60 H60B 109.9 . . ?
N12 C60 H60A 109.9 . . ?
N12 C60 H60B 109.9 . . ?
N12 C60 C61 108.7(7) . . ?
C60 C61 H61A 109.4 . . ?
C60 C61 H61B 109.4 . . ?
H61A C61 H61B 108.0 . . ?
C62 C61 C60 111.1(7) . . ?
C62 C61 H61A 109.4 . . ?
C62 C61 H61B 109.4 . . ?
C61 C62 H62A 109.4 . . ?
C61 C62 H62B 109.4 . . ?
H62A C62 H62B 108.0 . . ?
C63 C62 C61 111.1(6) . . ?
C63 C62 H62A 109.4 . . ?
C63 C62 H62B 109.4 . . ?
C62 C63 H63A 109.2 . . ?
C62 C63 H63B 109.2 . . ?
C62 C63 C64 111.8(7) . . ?
H63A C63 H63B 107.9 . . ?
C64 C63 H63A 109.2 . . ?
C64 C63 H63B 109.2 . . ?
C63 C64 H64A 109.4 . . ?
C63 C64 H64B 109.4 . . ?
C63 C64 N12 111.1(6) . . ?
H64A C64 H64B 108.0 . . ?
N12 C64 H64A 109.4 . . ?
N12 C64 H64B 109.4 . . ?
C49 N9 C53 111.8(6) . . ?
C49 N9 H9A 108.3 . . ?
C53 N9 H9A 108.3 . . ?
N10 N9 C49 111.2(6) . . ?
N10 N9 C53 108.9(6) . . ?
N10 N9 H9A 108.3 . . ?
C54 N10 N9 119.2(6) . . ?
C54 N10 H10A 120.4 . . ?
N9 N10 H10A 120.4 . . ?
C59 N11 H11 122.0 . . ?
C59 N11 N12 116.1(6) . . ?
N12 N11 H11 122.0 . . ?
C60 N12 C64 111.8(6) . . ?
C60 N12 H12 106.0 . . ?
C64 N12 H12 106.0 . . ?
N11 N12 C60 113.4(6) . . ?
N11 N12 C64 112.9(6) . . ?
N11 N12 H12 106.0 . . ?
H17A C17 H17B 108.1 . . ?
C18 C17 H17A 109.5 . . ?
C18 C17 H17B 109.5 . . ?
C18 C17 N4 110.7(6) . . ?
N4 C17 H17A 109.5 . . ?
N4 C17 H17B 109.5 . . ?
C17 C18 H18A 109.4 . . ?
C17 C18 H18B 109.4 . . ?
C17 C18 C19 111.0(7) . . ?
H18A C18 H18B 108.0 . . ?
C19 C18 H18A 109.4 . . ?
C19 C18 H18B 109.4 . . ?
C18 C19 H19A 109.5 . . ?
C18 C19 H19B 109.5 . . ?
H19A C19 H19B 108.1 . . ?
C20 C19 C18 110.6(6) . . ?
C20 C19 H19A 109.5 . . ?
C20 C19 H19B 109.5 . . ?
C19 C20 H20A 109.2 . . ?
C19 C20 H20B 109.2 . . ?
C19 C20 C21 111.9(7) . . ?
H20A C20 H20B 107.9 . . ?
C21 C20 H20A 109.2 . . ?
C21 C20 H20B 109.2 . . ?
C20 C21 H21A 109.9 . . ?
C20 C21 H21B 109.9 . . ?
H21A C21 H21B 108.3 . . ?
N4 C21 C20 109.1(6) . . ?
N4 C21 H21A 109.9 . . ?
N4 C21 H21B 109.9 . . ?
N3 C22 C23 114.6(6) . . ?
O3 C22 C23 124.1(6) . . ?
O3 C22 N3 121.2(6) . . ?
C22 C23 H23 119.3 . . ?
C24 C23 C22 121.5(7) . . ?
C24 C23 H23 119.3 . . ?
C23 C24 H24 118.4 . . ?
C23 C24 C25 123.1(7) . . ?
C25 C24 H24 118.4 . . ?
C24 C25 H25 118.7 . . ?
C26 C25 C24 122.6(7) . . ?
C26 C25 H25 118.7 . . ?
C25 C26 H26 119.3 . . ?
C25 C26 C27 121.5(6) . . ?
C27 C26 H26 119.3 . . ?
N2 C27 C26 112.5(6) . . ?
O4 C27 C26 124.6(6) . . ?
O4 C27 N2 123.0(6) . . ?
H28A C28 H28B 108.2 . . ?
C29 C28 H28A 109.7 . . ?
C29 C28 H28B 109.7 . . ?
C29 C28 N1 110.0(6) . . ?
N1 C28 H28A 109.7 . . ?
N1 C28 H28B 109.7 . . ?
C28 C29 H29A 109.5 . . ?
C28 C29 H29B 109.5 . . ?
C28 C29 C30 110.9(7) . . ?
H29A C29 H29B 108.0 . . ?
C30 C29 H29A 109.5 . . ?
C30 C29 H29B 109.5 . . ?
C29 C30 H30A 109.8 . . ?
C29 C30 H30B 109.8 . . ?
H30A C30 H30B 108.3 . . ?
C31 C30 C29 109.3(7) . . ?
C31 C30 H30A 109.8 . . ?
C31 C30 H30B 109.8 . . ?
C30 C31 H31A 109.2 . . ?
C30 C31 H31B 109.2 . . ?
H31A C31 H31B 107.9 . . ?
C32 C31 C30 112.0(7) . . ?
C32 C31 H31A 109.2 . . ?
C32 C31 H31B 109.2 . . ?
C31 C32 H32A 109.6 . . ?
C31 C32 H32B 109.6 . . ?
C31 C32 N1 110.1(6) . . ?
H32A C32 H32B 108.1 . . ?
N1 C32 H32A 109.6 . . ?
N1 C32 H32B 109.6 . . ?
C28 N1 C32 111.2(5) . . ?
C28 N1 H1 108.9 . . ?
C32 N1 H1 108.9 . . ?
N2 N1 C28 108.5(5) . . ?
N2 N1 C32 110.5(6) . . ?
N2 N1 H1 108.9 . . ?
C27 N2 N1 119.3(5) . . ?
C27 N2 H2 120.3 . . ?
N1 N2 H2 120.3 . . ?
C22 N3 H3 120.7 . . ?
C22 N3 N4 118.5(6) . . ?
N4 N3 H3 120.7 . . ?
C17 N4 H4 108.5 . . ?
C21 N4 C17 111.3(5) . . ?
C21 N4 H4 108.5 . . ?
N3 N4 C17 111.1(6) . . ?
N3 N4 C21 108.9(6) . . ?
N3 N4 H4 108.5 . . ?

loop_
_geom_bond_atom_site_label_1
_geom_bond_atom_site_label_2
_geom_bond_distance
_geom_bond_site_symmetry_2
_geom_bond_publ_flag
Br1 Zn1 2.4441(13) . ?
Br2 Zn1 2.4052(15) . ?
Zn1 Br3A 2.433(2) . ?
Zn1 Br4 2.4237(16) . ?
Zn1 Br3B 2.368(3) . ?
Br9 Zn3 2.4034(13) . ?
Br10 Zn3 2.4092(14) . ?
Br11 Zn3 2.3980(12) . ?
Br12 Zn3 2.4083(14) . ?
Br5 Zn2 2.406(4) . ?
Br6 Zn2 2.4111(13) . ?
Br7 Zn2 2.4207(12) . ?
Br8 Zn2 2.4218(13) . ?
Zn2 Br5A 2.355(6) . ?
Br13 Zn4 2.4175(14) . ?
Br14 Zn4 2.4024(13) . ?
Br15 Zn4 2.4005(12) . ?
Br16 Zn4 2.4040(14) . ?
C1 H1A 0.9800 . ?
C1 H1B 0.9800 . ?
C1 C2 1.508(12) . ?
C1 N5 1.503(11) . ?
C2 H2A 0.9800 . ?
C2 H2B 0.9800 . ?
C2 C3 1.524(12) . ?
C3 H3A 0.9800 . ?
C3 H3B 0.9800 . ?
C3 C4 1.528(13) . ?
C4 H4A 0.9800 . ?
C4 H4B 0.9800 . ?
C4 C5 1.494(11) . ?
C5 H5A 0.9800 . ?
C5 H5B 0.9800 . ?
C5 N5 1.505(9) . ?
C6 C7 1.470(10) . ?
C6 N6 1.340(9) . ?
C6 O1 1.234(9) . ?
C7 H7 0.9400 . ?
C7 C8 1.309(11) . ?
C8 H8 0.9400 . ?
C8 C9 1.449(9) . ?
C9 H9 0.9400 . ?
C9 C10 1.318(10) . ?
C10 H10 0.9400 . ?
C10 C11 1.488(9) . ?
C11 N7 1.336(9) . ?
C11 O2 1.201(8) . ?
C12 H12A 0.9800 . ?
C12 H12B 0.9800 . ?
C12 C13 1.503(11) . ?
C12 N8 1.490(11) . ?
C13 H13A 0.9800 . ?
C13 H13B 0.9800 . ?
C13 C14 1.532(13) . ?
C14 H14A 0.9800 . ?
C14 H14B 0.9800 . ?
C14 C15 1.523(13) . ?
C15 H15A 0.9800 . ?
C15 H15B 0.9800 . ?
C15 C16 1.502(11) . ?
C16 H16A 0.9800 . ?
C16 H16B 0.9800 . ?
C16 N8 1.510(12) . ?
N5 H5 0.9900 . ?
N5 N6 1.430(8) . ?
N6 H6 0.8700 . ?
N7 H7A 0.8700 . ?
N7 N8 1.430(9) . ?
N8 H8A 0.9900 . ?
C33 H33A 0.9800 . ?
C33 H33B 0.9800 . ?
C33 C34 1.510(12) . ?
C33 N13 1.507(10) . ?
C34 H34A 0.9800 . ?
C34 H34B 0.9800 . ?
C34 C35 1.531(16) . ?
C35 H35A 0.9800 . ?
C35 H35B 0.9800 . ?
C35 C36 1.506(16) . ?
C36 H36A 0.9800 . ?
C36 H36B 0.9800 . ?
C36 C37 1.498(11) . ?
C37 H37A 0.9800 . ?
C37 H37B 0.9800 . ?
C37 N13 1.504(10) . ?
C38 C39 1.478(9) . ?
C38 N14 1.341(9) . ?
C38 O5 1.213(8) . ?
C39 H39 0.9400 . ?
C39 C40 1.342(9) . ?
C40 H40 0.9400 . ?
C40 C41 1.443(9) . ?
C41 H41 0.9400 . ?
C41 C42 1.324(9) . ?
C42 H42 0.9400 . ?
C42 C43 1.474(9) . ?
C43 N15 1.348(9) . ?
C43 O6 1.222(9) . ?
C44 H44A 0.9800 . ?
C44 H44B 0.9800 . ?
C44 C45 1.511(12) . ?
C44 N16 1.508(11) . ?
C45 H45A 0.9800 . ?
C45 H45B 0.9800 . ?
C45 C46 1.532(13) . ?
C46 H46A 0.9800 . ?
C46 H46B 0.9800 . ?
C46 C47 1.507(12) . ?
C47 H47A 0.9800 . ?
C47 H47B 0.9800 . ?
C47 C48 1.500(10) . ?
C48 H48A 0.9800 . ?
C48 H48B 0.9800 . ?
C48 N16 1.499(9) . ?
N13 H13 0.9900 . ?
N13 N14 1.425(8) . ?
N14 H14 0.8700 . ?
N15 H15 0.8700 . ?
N15 N16 1.428(8) . ?
N16 H16 0.9900 . ?
C49 H49A 0.9800 . ?
C49 H49B 0.9800 . ?
C49 C50 1.497(12) . ?
C49 N9 1.485(11) . ?
C50 H50A 0.9800 . ?
C50 H50B 0.9800 . ?
C50 C51 1.524(16) . ?
C51 H51A 0.9800 . ?
C51 H51B 0.9800 . ?
C51 C52 1.506(17) . ?
C52 H52A 0.9800 . ?
C52 H52B 0.9800 . ?
C52 C53 1.516(14) . ?
C53 H53A 0.9800 . ?
C53 H53B 0.9800 . ?
C53 N9 1.530(11) . ?
C54 C55 1.482(9) . ?
C54 N10 1.348(9) . ?
C54 O7 1.202(8) . ?
C55 H55 0.9400 . ?
C55 C56 1.341(9) . ?
C56 H56 0.9400 . ?
C56 C57 1.449(9) . ?
C57 H57 0.9400 . ?
C57 C58 1.317(10) . ?
C58 H58 0.9400 . ?
C58 C59 1.474(9) . ?
C59 N11 1.357(9) . ?
C59 O8 1.228(8) . ?
C60 H60A 0.9800 . ?
C60 H60B 0.9800 . ?
C60 C61 1.526(12) . ?
C60 N12 1.496(11) . ?
C61 H61A 0.9800 . ?
C61 H61B 0.9800 . ?
C61 C62 1.510(13) . ?
C62 H62A 0.9800 . ?
C62 H62B 0.9800 . ?
C62 C63 1.509(14) . ?
C63 H63A 0.9800 . ?
C63 H63B 0.9800 . ?
C63 C64 1.510(11) . ?
C64 H64A 0.9800 . ?
C64 H64B 0.9800 . ?
C64 N12 1.514(9) . ?
N9 H9A 0.9900 . ?
N9 N10 1.430(8) . ?
N10 H10A 0.8700 . ?
N11 H11 0.8700 . ?
N11 N12 1.415(8) . ?
N12 H12 0.9900 . ?
C17 H17A 0.9800 . ?
C17 H17B 0.9800 . ?
C17 C18 1.496(10) . ?
C17 N4 1.508(9) . ?
C18 H18A 0.9800 . ?
C18 H18B 0.9800 . ?
C18 C19 1.521(12) . ?
C19 H19A 0.9800 . ?
C19 H19B 0.9800 . ?
C19 C20 1.511(12) . ?
C20 H20A 0.9800 . ?
C20 H20B 0.9800 . ?
C20 C21 1.518(11) . ?
C21 H21A 0.9800 . ?
C21 H21B 0.9800 . ?
C21 N4 1.505(10) . ?
C22 C23 1.473(9) . ?
C22 N3 1.350(9) . ?
C22 O3 1.230(9) . ?
C23 H23 0.9400 . ?
C23 C24 1.320(10) . ?
C24 H24 0.9400 . ?
C24 C25 1.438(9) . ?
C25 H25 0.9400 . ?
C25 C26 1.324(10) . ?
C26 H26 0.9400 . ?
C26 C27 1.496(9) . ?
C27 N2 1.346(9) . ?
C27 O4 1.215(8) . ?
C28 H28A 0.9800 . ?
C28 H28B 0.9800 . ?
C28 C29 1.506(11) . ?
C28 N1 1.506(9) . ?
C29 H29A 0.9800 . ?
C29 H29B 0.9800 . ?
C29 C30 1.527(13) . ?
C30 H30A 0.9800 . ?
C30 H30B 0.9800 . ?
C30 C31 1.526(12) . ?
C31 H31A 0.9800 . ?
C31 H31B 0.9800 . ?
C31 C32 1.502(11) . ?
C32 H32A 0.9800 . ?
C32 H32B 0.9800 . ?
C32 N1 1.510(10) . ?
N1 H1 0.9900 . ?
N1 N2 1.433(7) . ?
N2 H2 0.8700 . ?
N3 H3 0.8700 . ?
N3 N4 1.431(8) . ?
N4 H4 0.9900 . ?

loop_
_geom_hbond_atom_site_label_D
_geom_hbond_atom_site_label_H
_geom_hbond_atom_site_label_A
_geom_hbond_distance_DH
_geom_hbond_distance_HA
_geom_hbond_distance_DA
_geom_hbond_angle_DHA
_geom_hbond_site_symmetry_A
_geom_hbond_publ_flag
C2 H2B O4 0.98 2.63 3.338(11) 129.7 . yes
C4 H4A O4 0.98 2.77 3.451(10) 127.4 . yes
C13 H13A O3 0.98 2.68 3.394(11) 130.3 1_545 yes
C15 H15B O3 0.98 2.77 3.474(10) 129.2 1_545 yes
C16 H16A Br3B 0.98 2.57 3.432(9) 146.9 2_655 yes
N5 H5 O4 0.99 1.89 2.838(7) 159.0 . yes
N6 H6 Br1 0.87 2.46 3.334(6) 177.4 . yes
N8 H8A O3 0.99 1.92 2.871(8) 160.1 1_545 yes
C36 H36B O8 0.98 2.47 3.243(10) 135.2 1_545 yes
N13 H13 O8 0.99 2.16 3.041(8) 147.8 1_545 yes
N14 H14 Br15 0.87 2.53 3.395(6) 171.5 . yes
N16 H16 O7 0.99 1.84 2.726(7) 147.7 . yes
C50 H50A O6 0.98 2.47 3.256(10) 137.4 . yes
N9 H9A O6 0.99 2.27 3.131(8) 145.4 . yes
N10 H10A Br11 0.87 2.54 3.406(6) 171.4 1_565 yes
N12 H12 O5 0.99 1.83 2.738(7) 150.7 1_565 yes
C18 H18A O2 0.98 2.74 3.426(10) 127.2 1_565 yes
C20 H20A O2 0.98 2.54 3.273(10) 131.9 1_565 yes
C31 H31A O1 0.98 2.68 3.398(10) 130.5 . yes
N1 H1 O1 0.99 1.90 2.857(7) 161.2 . yes
N2 H2 Br13 0.87 2.53 3.289(6) 145.8 . yes
N3 H3 Br7 0.87 2.55 3.324(6) 148.9 . yes
N4 H4 O2 0.99 1.89 2.834(7) 158.4 1_565 yes

loop_
_geom_torsion_atom_site_label_1
_geom_torsion_atom_site_label_2
_geom_torsion_atom_site_label_3
_geom_torsion_atom_site_label_4
_geom_torsion
_geom_torsion_site_symmetry_1
_geom_torsion_site_symmetry_2
_geom_torsion_site_symmetry_3
_geom_torsion_site_symmetry_4
_geom_torsion_publ_flag
C1 C2 C3 C4 55.0(10) . . . . ?
C1 N5 N6 C6 92.0(8) . . . . ?
C2 C1 N5 C5 56.2(8) . . . . ?
C2 C1 N5 N6 179.0(6) . . . . ?
C2 C3 C4 C5 -55.6(10) . . . . ?
C3 C4 C5 N5 56.4(9) . . . . ?
C4 C5 N5 C1 -57.2(8) . . . . ?
C4 C5 N5 N6 -179.3(6) . . . . ?
C5 N5 N6 C6 -144.6(7) . . . . ?
C6 C7 C8 C9 -178.3(7) . . . . ?
C7 C6 N6 N5 -175.5(7) . . . . ?
C7 C8 C9 C10 -175.7(8) . . . . ?
C8 C9 C10 C11 178.4(7) . . . . ?
C9 C10 C11 N7 -172.9(9) . . . . ?
C9 C10 C11 O2 10.2(13) . . . . ?
C10 C11 N7 N8 171.0(8) . . . . ?
C11 N7 N8 C12 -112.8(9) . . . . ?
C11 N7 N8 C16 123.4(9) . . . . ?
C12 C13 C14 C15 -56.4(11) . . . . ?
C13 C12 N8 C16 -55.7(9) . . . . ?
C13 C12 N8 N7 -177.8(7) . . . . ?
C13 C14 C15 C16 57.0(11) . . . . ?
C14 C15 C16 N8 -57.3(10) . . . . ?
C15 C16 N8 C12 56.7(9) . . . . ?
C15 C16 N8 N7 179.3(7) . . . . ?
N5 C1 C2 C3 -55.3(10) . . . . ?
N6 C6 C7 C8 177.2(8) . . . . ?
N8 C12 C13 C14 55.8(11) . . . . ?
O1 C6 C7 C8 -3.1(13) . . . . ?
O1 C6 N6 N5 4.8(12) . . . . ?
O2 C11 N7 N8 -12.0(14) . . . . ?
C33 C34 C35 C36 -59.1(12) . . . . ?
C33 N13 N14 C38 -135.2(7) . . . . ?
C34 C33 N13 C37 -56.9(9) . . . . ?
C34 C33 N13 N14 178.8(7) . . . . ?
C34 C35 C36 C37 54.9(10) . . . . ?
C35 C36 C37 N13 -52.9(10) . . . . ?
C36 C37 N13 C33 53.8(9) . . . . ?
C36 C37 N13 N14 177.9(7) . . . . ?
C37 N13 N14 C38 99.8(8) . . . . ?
C38 C39 C40 C41 176.1(7) . . . . ?
C39 C38 N14 N13 177.3(7) . . . . ?
C39 C40 C41 C42 -177.7(8) . . . . ?
C40 C41 C42 C43 173.4(7) . . . . ?
C41 C42 C43 N15 178.4(7) . . . . ?
C41 C42 C43 O6 -3.1(11) . . . . ?
C42 C43 N15 N16 172.6(6) . . . . ?
C43 N15 N16 C44 -96.2(7) . . . . ?
C43 N15 N16 C48 135.6(6) . . . . ?
C44 C45 C46 C47 54.7(9) . . . . ?
C45 C44 N16 C48 57.3(8) . . . . ?
C45 C44 N16 N15 -71.4(8) . . . . ?
C45 C46 C47 C48 -54.1(9) . . . . ?
C46 C47 C48 N16 55.0(8) . . . . ?
C47 C48 N16 C44 -57.0(8) . . . . ?
C47 C48 N16 N15 71.4(8) . . . . ?
N13 C33 C34 C35 59.9(11) . . . . ?
N14 C38 C39 C40 169.2(7) . . . . ?
N16 C44 C45 C46 -55.6(9) . . . . ?
O5 C38 C39 C40 -10.0(12) . . . . ?
O5 C38 N14 N13 -3.5(12) . . . . ?
O6 C43 N15 N16 -5.9(10) . . . . ?
C49 C50 C51 C52 -54.9(12) . . . . ?
C49 N9 N10 C54 -98.0(8) . . . . ?
C50 C49 N9 C53 -55.7(9) . . . . ?
C50 C49 N9 N10 -177.6(7) . . . . ?
C50 C51 C52 C53 60.0(14) . . . . ?
C51 C52 C53 N9 -61.3(12) . . . . ?
C52 C53 N9 C49 58.8(10) . . . . ?
C52 C53 N9 N10 -178.0(7) . . . . ?
C53 N9 N10 C54 138.4(7) . . . . ?
C54 C55 C56 C57 -174.2(7) . . . . ?
C55 C54 N10 N9 -177.4(7) . . . . ?
C55 C56 C57 C58 177.9(8) . . . . ?
C56 C57 C58 C59 -171.5(7) . . . . ?
C57 C58 C59 N11 177.7(7) . . . . ?
C57 C58 C59 O8 -1.0(11) . . . . ?
C58 C59 N11 N12 -170.4(6) . . . . ?
C59 N11 N12 C60 91.9(7) . . . . ?
C59 N11 N12 C64 -139.6(7) . . . . ?
C60 C61 C62 C63 -56.6(9) . . . . ?
C61 C60 N12 C64 -58.5(8) . . . . ?
C61 C60 N12 N11 70.5(8) . . . . ?
C61 C62 C63 C64 53.6(9) . . . . ?
C62 C63 C64 N12 -52.9(9) . . . . ?
C63 C64 N12 C60 56.4(9) . . . . ?
C63 C64 N12 N11 -72.9(8) . . . . ?
N9 C49 C50 C51 53.3(10) . . . . ?
N10 C54 C55 C56 -167.4(7) . . . . ?
N12 C60 C61 C62 58.7(9) . . . . ?
O7 C54 C55 C56 13.0(12) . . . . ?
O7 C54 N10 N9 2.3(12) . . . . ?
O8 C59 N11 N12 8.3(10) . . . . ?
C17 C18 C19 C20 -55.0(9) . . . . ?
C18 C17 N4 C21 -58.7(8) . . . . ?
C18 C17 N4 N3 179.7(6) . . . . ?
C18 C19 C20 C21 55.4(10) . . . . ?
C19 C20 C21 N4 -56.6(9) . . . . ?
C20 C21 N4 C17 57.8(8) . . . . ?
C20 C21 N4 N3 -179.5(6) . . . . ?
C22 C23 C24 C25 177.4(7) . . . . ?
C22 N3 N4 C17 -109.8(8) . . . . ?
C22 N3 N4 C21 127.3(7) . . . . ?
C23 C22 N3 N4 172.7(7) . . . . ?
C23 C24 C25 C26 -179.3(8) . . . . ?
C24 C25 C26 C27 -179.2(7) . . . . ?
C25 C26 C27 N2 172.4(8) . . . . ?
C25 C26 C27 O4 -8.7(12) . . . . ?
C26 C27 N2 N1 -173.7(7) . . . . ?
C28 C29 C30 C31 56.7(10) . . . . ?
C28 N1 N2 C27 138.5(7) . . . . ?
C29 C28 N1 C32 58.4(8) . . . . ?
C29 C28 N1 N2 -179.9(7) . . . . ?
C29 C30 C31 C32 -55.9(10) . . . . ?
C30 C31 C32 N1 56.2(9) . . . . ?
C31 C32 N1 C28 -57.1(8) . . . . ?
C31 C32 N1 N2 -177.7(6) . . . . ?
C32 N1 N2 C27 -99.3(8) . . . . ?
N1 C28 C29 C30 -58.4(10) . . . . ?
N3 C22 C23 C24 173.3(8) . . . . ?
N4 C17 C18 C19 56.5(8) . . . . ?
O3 C22 C23 C24 -5.7(13) . . . . ?
O3 C22 N3 N4 -8.2(12) . . . . ?
O4 C27 N2 N1 7.4(12) . . . . ?
